data_4000446
_publ_section_comment
;
studied temperature 3.5K
;
_journal_name_full 'Chemistry of Materials'
_journal_paper_doi 10.1021/cm0491072
_journal_year 2004
_chemical_formula_structural Sr4Rh3O10
_chemical_formula_sum 'O10 Rh3 Sr4'
_chemical_formula_weight 819.191
_chemical_name_common
;
strontium rhodium oxide
;
_chemical_name_structure_type
;
the Ruddlesden-Popper type
;
_space_group_IT_number 55
_space_group_name_Hall '-P 2 2ab'
_space_group_name_H-M_alt 'P b a m'
_symmetry_Int_Tables_number 55
_symmetry_space_group_name_Hall '-P 2 2ab'
_symmetry_space_group_name_H-M 'P b a m'
_cell_angle_alpha 90.000
_cell_angle_beta 90.000
_cell_angle_gamma 90.000
_cell_formula_units_Z 4
_cell_length_a 5.4747(2)
_cell_length_b 5.4747(2)
_cell_length_c 28.8137(12)
_cell_volume 863.61(6)
_diffrn_measured_fraction_theta_full 0.99
_diffrn_reflns_theta_full 80
_cod_original_sg_symbol_Hall -P_2_2ab
_cod_database_code 4000446

loop_
_symmetry_equiv_pos_as_xyz
'x, y, z'
'-x, -y, z'
'1/2+x, 1/2-y, -z'
'1/2-x, 1/2+y, -z'
'-x, -y, -z'
'x, y, -z'
'1/2-x, 1/2+y, z'
'1/2+x, 1/2-y, z'

loop_
_atom_site_label
_atom_site_type_symbol
_atom_site_fract_x
_atom_site_fract_y
_atom_site_fract_z
_atom_site_occupancy
_atom_site_symmetry_multiplicity
_atom_site_Wyckoff_symbol
_atom_site_attached_hydrogens
_atom_site_calc_flag
_atom_site_thermal_displace_type
_atom_site_U_iso_or_equiv
Sr1 Sr 0.0000 0.5000 0.0696(3) 1.000 4 f ? d Uiso 0.00353(62)
Sr2 Sr 0.0000 0.5000 0.2041(2) 1.000 4 f ? d Uiso 0.00353(62)
Sr3 Sr 0.0000 0.0000 0.2959(2) 1.000 4 e ? d Uiso 0.00353(62)
Sr4 Sr 0.0000 0.0000 0.4304(3) 1.000 4 e ? d Uiso 0.00353(62)
Rh1 Rh 0.0000 0.0000 0.0000 1.000 2 a ? d Uiso 0.00330(79)
Rh2 Rh 0.0000 0.0000 0.1399(3) 1.000 4 e ? d Uiso 0.00330(79)
Rh3 Rh 0.0000 0.5000 0.3601(3) 1.000 4 f ? d Uiso 0.00330(79)
Rh4 Rh 0.0000 0.5000 0.5000 1.000 2 d ? d Uiso 0.00330(79)
O1 O 0.3050(13) 0.1950(13) 0.0000 1.000 4 g ? d Uiso 0.00581(77)
O2 O 0.2026(7) 0.2974(7) 0.1379(2) 1.000 8 i ? d Uiso 0.00581(77)
O3 O 0.2974(7) 0.2974(7) 0.3621(2) 0.195(25) 8 i ? d Uiso 0.00581(77)
O3' O 0.2026(7) 0.2026(7) 0.3621(2) 0.805(25) 8 i ? d Uiso 0.00581(77)
O4 O 0.1950(13) 0.1950(13) 0.5000 0.195(25) 4 h ? d Uiso 0.00581(77)
O4' O 0.3050(13) 0.3050(13) 0.5000 0.805(25) 4 h ? d Uiso 0.00581(77)
O5 O 0.0000 0.0000 0.0700(3) 1.000 4 e ? d Uiso 0.01150(74)
O6 O 0.0000 0.0000 0.2095(3) 1.000 4 e ? d Uiso 0.01150(74)
O7 O 0.0000 0.5000 0.2905(3) 1.000 4 f ? d Uiso 0.01150(74)
O8 O 0.0000 0.5000 0.4300(3) 1.000 4 f ? d Uiso 0.01150(74)

loop_
_atom_type_symbol
_atom_type_oxidation_number
_atom_type_radius_bond
Sr 2.000 1.120
Rh 4.000 1.200
O -2.000 1.210
